data_4328801
loop_
_publ_author_name
'Baofei Pan'
'Zhequan Xu'
'Mark W. Bezpalko'
'Bruce M. Foxman'
'Christine M. Thomas'

_publ_section_title
;
 N-Heterocyclic Phosphenium Ligands as Sterically and
 Electronically-Tunable Isolobal Analogues of Nitrosyls
;
_journal_name_full 'Inorganic Chemistry'
_journal_page_first 4170
_journal_page_last 4179
_journal_paper_doi 10.1021/ic202581v
_journal_volume 51
_journal_year 2012
_chemical_formula_moiety 'C38 H32 I1.50 N2 P3 Pt1.50'
_chemical_formula_sum 'C38 H32 I1.5 N2 P3 Pt1.5'
_chemical_formula_weight 1092.60
_space_group_IT_number 15
_symmetry_cell_setting monoclinic
_symmetry_space_group_name_Hall '-C 2yc'
_symmetry_space_group_name_H-M 'C 1 2/c 1'
_atom_sites_solution_hydrogens difmap
_atom_sites_solution_primary other
_audit_creation_date 11-05-15
_audit_creation_method CRYSTALS_ver_14.21
_cell_angle_alpha 90
_cell_angle_beta 95.387(2)
_cell_angle_gamma 90
_cell_formula_units_Z 8
_cell_length_a 18.6542(8)
_cell_length_b 19.9824(8)
_cell_length_c 22.1057(10)
_cell_measurement_reflns_used 9949
_cell_measurement_temperature 120
_cell_measurement_theta_max 28
_cell_measurement_theta_min 3
_cell_volume 8203.6(6)
_computing_cell_refinement 'Apex2 (Bruker AXS, 2006)'
_computing_data_collection 'Apex2 (Bruker AXS, 2006)'
_computing_data_reduction 'Apex2 (Bruker AXS, 2006)'
_computing_molecular_graphics 'CAMERON (Watkin et al., 1996)'
_computing_publication_material 'CRYSTALS (Betteridge et al., 2003)'
_computing_structure_refinement 'CRYSTALS (Betteridge et al., 2003)'
_computing_structure_solution 'Superflip (Palatinus & Chapuis, 2007)'
_diffrn_ambient_temperature 120
_diffrn_measured_fraction_theta_full 0.996
_diffrn_measured_fraction_theta_max 0.996
_diffrn_measurement_device Area
_diffrn_measurement_device_type 'Bruker Kappa Apex2'
_diffrn_measurement_method '\f & \w scans'
_diffrn_radiation_monochromator graphite
_diffrn_radiation_type 'Mo K\a'
_diffrn_radiation_wavelength 0.71073
_diffrn_reflns_av_R_equivalents 0.032
_diffrn_reflns_limit_h_max 24
_diffrn_reflns_limit_h_min -24
_diffrn_reflns_limit_k_max 26
_diffrn_reflns_limit_k_min 0
_diffrn_reflns_limit_l_max 29
_diffrn_reflns_limit_l_min 0
_diffrn_reflns_number 9888
_diffrn_reflns_theta_full 28.027
_diffrn_reflns_theta_max 28.027
_diffrn_reflns_theta_min 1.705
_diffrn_standards_number 0
_exptl_absorpt_coefficient_mu 6.389
_exptl_absorpt_correction_T_max 0.25
_exptl_absorpt_correction_T_min 0.20
_exptl_absorpt_correction_type numerical
_exptl_absorpt_process_details
; 
 Analytical Absorption (De Meulenaer & Tompa, 1965) 
;
_exptl_crystal_colour red
_exptl_crystal_density_diffrn 1.769
_exptl_crystal_description prism
_exptl_crystal_F_000 4124
_exptl_crystal_size_max 0.561
_exptl_crystal_size_mid 0.255
_exptl_crystal_size_min 0.216
_platon_squeeze_details
;
During the structure solutions, electron density difference 
maps revealed that there were considerable disordered solvent 
molecules.  From history, the solvate was likely Et2O, THF or 
both in a volume of 1698.5 \%A3 per unit cell 
(20.7 %); the peaks, represented a nearly continuous 
chain of electron density through channels in the unit cell, 
and could not be modeled successfully.  It appeared that the 
cavity areas contained about eight diethyl ether or THF molecules. 
Modeling with or without restraints was unsuccessful, as was 
step by step acquisition of peaks using successive electron 
density difference maps.  Thus, the structure factors were 
modified using the PLATON SQUEEZE technique, in order to 
produce a _"solvate-free"_ structure factor set.  PLATON 
reported a total electron density of 370 e- per unit cell, 
likely representing eight diethyl ether or THF molecules, 
consistent with our earlier observations.  Use of the 
SQUEEZE technique resulted in a decrease of ca 0.5% in R.
;
_refine_diff_density_max 3.89
_refine_diff_density_min -1.96
_refine_ls_extinction_method none
_refine_ls_goodness_of_fit_ref 1.0181
_refine_ls_hydrogen_treatment constr
_refine_ls_matrix_type full
_refine_ls_number_parameters 416
_refine_ls_number_reflns 9888
_refine_ls_number_restraints 0
_refine_ls_R_factor_all 0.0452
_refine_ls_R_factor_gt 0.0321
_refine_ls_shift/su_max 0.0027241
_refine_ls_shift/su_mean 0.0000405
_refine_ls_structure_factor_coef Fsqd
_refine_ls_weighting_details
;
 Method= Modified Sheldrick 
 w=1/[\s^2^(F^2^) + ( 0.03P)^2^ +*****P] 
 ,where P=(max(Fo^2^,0) + 2Fc^2^)/3 
;
_refine_ls_weighting_scheme calc
_refine_ls_wR_factor_all 0.0831
_refine_ls_wR_factor_gt 0.0756
_refine_ls_wR_factor_ref 0.0831
_reflns_limit_h_max 24
_reflns_limit_h_min -24
_reflns_limit_k_max 26
_reflns_limit_k_min 0
_reflns_limit_l_max 29
_reflns_limit_l_min 0
_reflns_number_gt 7916
_reflns_number_total 9888
_reflns_threshold_expression I>2.0\s(I)
_oxford_diffrn_Wilson_B_factor 1.66
_oxford_diffrn_Wilson_scale 1138.27
_oxford_refine_ls_r_factor_ref 0.0452
_oxford_refine_ls_scale 0.0213166(8)
_oxford_reflns_number_all 9888
_oxford_reflns_threshold_expression_ref I>-10.0\s(I)
_oxford_structure_analysis_title 'bfpan_170_0m in C2/c'
_cod_data_source_file ic202581v_si_002_09.cif
_cod_data_source_block 14
_cod_depositor_comments
;
The following automatic conversions were performed:

'_atom_sites_solution_primary' value 'Other' changed to 'other'
according to the built-in table from CIF Core dictionary named
'cif_core.dic' version 2.4.1 from 2010-06-29.

Automatic conversion script
Id: cif_fix_values 1891 2012-01-12 08:04:46Z andrius 
;
_cod_original_sg_symbol_H-M 'C 1 2/c 1 '
_cod_original_formula_sum 'C38 H32 I1.50 N2 P3 Pt1.50'
_cod_database_code 4328801

loop_
_symmetry_equiv_pos_as_xyz
x,y,z
-x,-y,-z
x+1/2,y+1/2,z
-x+1/2,-y+1/2,-z
-x,y,-z+1/2
x,-y,z+1/2
-x+1/2,y+1/2,-z+1/2
x+1/2,-y+1/2,z+1/2

loop_
_atom_site_label
_atom_site_type_symbol
_atom_site_fract_x
_atom_site_fract_y
_atom_site_fract_z
_atom_site_U_iso_or_equiv
_atom_site_occupancy
_atom_site_adp_type
_atom_site_refinement_flags_posn
_atom_site_refinement_flags_adp
Pt1 Pt 0.883991(11) 0.349716(9) 0.649625(9) 0.0219 1.0000 Uani . .
Pt2 Pt 1.0000 0.461861(13) 0.7500 0.0227 1.0000 Uani S T
I1 I 0.84085(2) 0.221060(17) 0.648393(17) 0.0300 1.0000 Uani . .
I2 I 1.0000 0.59711(2) 0.7500 0.0289 1.0000 Uani S T
P1 P 0.77634(8) 0.39163(7) 0.67563(6) 0.0263 1.0000 Uani . .
P2 P 0.92892(8) 0.45225(6) 0.66052(6) 0.0240 1.0000 Uani . .
P3 P 0.97807(7) 0.32213(7) 0.59404(6) 0.0239 1.0000 Uani . .
N1 N 0.8647(3) 0.5118(2) 0.6447(2) 0.0343 1.0000 Uani . .
N2 N 0.9703(3) 0.4743(2) 0.5965(2) 0.0323 1.0000 Uani . .
C1 C 0.7235(3) 0.3404(3) 0.7224(3) 0.0311 1.0000 Uani . .
C2 C 0.7582(4) 0.3094(3) 0.7730(3) 0.0418 1.0000 Uani . .
C3 C 0.7188(5) 0.2715(4) 0.8114(4) 0.0549 1.0000 Uani . .
C4 C 0.6460(5) 0.2651(4) 0.7986(4) 0.0612 1.0000 Uani . .
C5 C 0.6123(5) 0.2938(5) 0.7490(4) 0.0659 1.0000 Uani . .
C6 C 0.6502(4) 0.3320(4) 0.7103(4) 0.0508 1.0000 Uani . .
C7 C 0.7200(3) 0.4037(3) 0.6043(3) 0.0304 1.0000 Uani . .
C8 C 0.7021(3) 0.3474(3) 0.5686(3) 0.0333 1.0000 Uani . .
C9 C 0.6631(3) 0.3536(3) 0.5127(3) 0.0401 1.0000 Uani . .
C10 C 0.6427(4) 0.4165(4) 0.4908(3) 0.0473 1.0000 Uani . .
C11 C 0.6600(4) 0.4720(4) 0.5257(3) 0.0505 1.0000 Uani . .
C12 C 0.6981(4) 0.4663(3) 0.5827(3) 0.0426 1.0000 Uani . .
C13 C 0.7759(3) 0.4738(3) 0.7115(3) 0.0307 1.0000 Uani . .
C14 C 0.7317(4) 0.4874(3) 0.7570(3) 0.0424 1.0000 Uani . .
C15 C 0.7245(4) 0.5521(3) 0.7781(3) 0.0456 1.0000 Uani . .
C16 C 0.7613(4) 0.6035(3) 0.7535(3) 0.0461 1.0000 Uani . .
C17 C 0.8063(4) 0.5907(3) 0.7095(3) 0.0415 1.0000 Uani . .
C18 C 0.8159(3) 0.5261(3) 0.6881(3) 0.0311 1.0000 Uani . .
C19 C 0.8779(4) 0.5562(3) 0.5948(3) 0.0453 1.0000 Uani . .
C20 C 0.9546(4) 0.5455(3) 0.5831(3) 0.0474 1.0000 Uani . .
C21 C 1.0400(3) 0.4502(3) 0.5921(2) 0.0320 1.0000 Uani . .
C22 C 1.0975(4) 0.4935(4) 0.5842(3) 0.0474 1.0000 Uani . .
C23 C 1.1654(5) 0.4693(4) 0.5810(4) 0.0593 1.0000 Uani . .
C24 C 1.1794(4) 0.4024(4) 0.5848(4) 0.0551 1.0000 Uani . .
C25 C 1.1229(3) 0.3576(4) 0.5914(3) 0.0412 1.0000 Uani . .
C26 C 1.0531(3) 0.3808(3) 0.5946(2) 0.0309 1.0000 Uani . .
C27 C 1.0202(3) 0.2417(3) 0.6123(3) 0.0285 1.0000 Uani . .
C28 C 1.0549(3) 0.2333(3) 0.6709(3) 0.0377 1.0000 Uani . .
C29 C 1.0851(4) 0.1727(4) 0.6878(3) 0.0489 1.0000 Uani . .
C30 C 1.0808(4) 0.1194(4) 0.6477(3) 0.0526 1.0000 Uani . .
C31 C 1.0467(4) 0.1268(3) 0.5907(3) 0.0503 1.0000 Uani . .
C32 C 1.0161(3) 0.1880(3) 0.5729(3) 0.0378 1.0000 Uani . .
C33 C 0.9446(3) 0.3189(3) 0.5136(2) 0.0273 1.0000 Uani . .
C34 C 0.8731(3) 0.3328(3) 0.4962(3) 0.0306 1.0000 Uani . .
C35 C 0.8475(4) 0.3313(3) 0.4348(3) 0.0398 1.0000 Uani . .
C36 C 0.8929(4) 0.3148(3) 0.3918(3) 0.0440 1.0000 Uani . .
C37 C 0.9642(4) 0.3002(3) 0.4087(3) 0.0418 1.0000 Uani . .
C38 C 0.9909(4) 0.3032(3) 0.4694(3) 0.0363 1.0000 Uani . .
H21 H 0.8075 0.3131 0.7808 0.0501 1.0000 Uiso R .
H31 H 0.7424 0.2503 0.8450 0.0660 1.0000 Uiso R .
H41 H 0.6199 0.2404 0.8247 0.0739 1.0000 Uiso R .
H51 H 0.5629 0.2879 0.7402 0.0789 1.0000 Uiso R .
H61 H 0.6263 0.3521 0.6762 0.0609 1.0000 Uiso R .
H81 H 0.7166 0.3051 0.5827 0.0400 1.0000 Uiso R .
H91 H 0.6508 0.3158 0.4894 0.0480 1.0000 Uiso R .
H101 H 0.6173 0.4212 0.4530 0.0571 1.0000 Uiso R .
H111 H 0.6463 0.5138 0.5111 0.0600 1.0000 Uiso R .
H121 H 0.7079 0.5041 0.6066 0.0511 1.0000 Uiso R .
H141 H 0.7068 0.4531 0.7736 0.0519 1.0000 Uiso R .
H151 H 0.6944 0.5602 0.8083 0.0548 1.0000 Uiso R .
H161 H 0.7558 0.6473 0.7672 0.0551 1.0000 Uiso R .
H171 H 0.8319 0.6258 0.6940 0.0502 1.0000 Uiso R .
H191 H 0.8459 0.5450 0.5590 0.0539 1.0000 Uiso R .
H192 H 0.8702 0.6023 0.6065 0.0538 1.0000 Uiso R .
H201 H 0.9608 0.5548 0.5410 0.0570 1.0000 Uiso R .
H202 H 0.9862 0.5738 0.6091 0.0569 1.0000 Uiso R .
H221 H 1.0890 0.5393 0.5811 0.0570 1.0000 Uiso R .
H231 H 1.2034 0.4985 0.5760 0.0710 1.0000 Uiso R .
H241 H 1.2261 0.3864 0.5827 0.0661 1.0000 Uiso R .
H251 H 1.1324 0.3120 0.5937 0.0490 1.0000 Uiso R .
H281 H 1.0575 0.2689 0.6981 0.0450 1.0000 Uiso R .
H291 H 1.1084 0.1678 0.7266 0.0589 1.0000 Uiso R .
H301 H 1.1016 0.0784 0.6598 0.0629 1.0000 Uiso R .
H311 H 1.0439 0.0906 0.5640 0.0609 1.0000 Uiso R .
H321 H 0.9923 0.1927 0.5345 0.0460 1.0000 Uiso R .
H341 H 0.8421 0.3432 0.5257 0.0370 1.0000 Uiso R .
H351 H 0.7995 0.3411 0.4232 0.0482 1.0000 Uiso R .
H361 H 0.8755 0.3132 0.3513 0.0530 1.0000 Uiso R .
H371 H 0.9946 0.2891 0.3795 0.0499 1.0000 Uiso R .
H381 H 1.0394 0.2945 0.4806 0.0439 1.0000 Uiso R .

loop_
_atom_site_aniso_label
_atom_site_aniso_U_11
_atom_site_aniso_U_22
_atom_site_aniso_U_33
_atom_site_aniso_U_23
_atom_site_aniso_U_13
_atom_site_aniso_U_12
Pt1 0.02651(10) 0.01761(9) 0.02149(9) -0.00072(7) 0.00147(7) -0.00072(7)
Pt2 0.02998(15) 0.01727(12) 0.02073(13) 0.0000 0.00116(10) 0.0000
I1 0.03473(19) 0.02088(16) 0.03512(19) -0.00140(13) 0.00691(15) -0.00451(13)
I2 0.0393(3) 0.0184(2) 0.0283(2) 0.0000 -0.0013(2) 0.0000
P1 0.0299(7) 0.0219(6) 0.0269(7) -0.0043(5) 0.0011(5) 0.0010(5)
P2 0.0304(7) 0.0191(6) 0.0221(6) -0.0008(5) 0.0005(5) 0.0000(5)
P3 0.0272(7) 0.0212(6) 0.0231(6) -0.0013(5) 0.0015(5) -0.0035(5)
N1 0.050(3) 0.023(2) 0.030(2) 0.0016(19) 0.000(2) -0.002(2)
N2 0.052(3) 0.024(2) 0.021(2) 0.0008(18) 0.005(2) -0.012(2)
C1 0.034(3) 0.028(3) 0.033(3) -0.005(2) 0.013(2) 0.000(2)
C2 0.047(4) 0.042(4) 0.039(3) 0.001(3) 0.016(3) -0.001(3)
C3 0.069(5) 0.048(4) 0.051(4) 0.010(3) 0.024(4) -0.001(4)
C4 0.074(6) 0.044(4) 0.073(6) -0.001(4) 0.051(5) -0.009(4)
C5 0.052(5) 0.078(6) 0.072(6) -0.007(5) 0.027(4) -0.015(4)
C6 0.029(3) 0.070(5) 0.055(4) -0.004(4) 0.012(3) -0.004(3)
C7 0.031(3) 0.028(3) 0.030(3) -0.004(2) -0.002(2) 0.003(2)
C8 0.033(3) 0.029(3) 0.036(3) -0.003(2) -0.001(2) -0.005(2)
C9 0.041(3) 0.039(3) 0.038(3) -0.007(3) -0.006(3) -0.001(3)
C10 0.046(4) 0.053(4) 0.039(4) 0.002(3) -0.017(3) -0.002(3)
C11 0.056(4) 0.040(4) 0.053(4) 0.005(3) -0.014(3) 0.007(3)
C12 0.052(4) 0.032(3) 0.041(3) -0.006(3) -0.010(3) 0.005(3)
C13 0.034(3) 0.026(3) 0.031(3) -0.007(2) -0.004(2) 0.007(2)
C14 0.048(4) 0.038(3) 0.041(3) -0.006(3) 0.004(3) 0.011(3)
C15 0.043(4) 0.045(4) 0.049(4) -0.019(3) 0.004(3) 0.017(3)
C16 0.039(4) 0.033(3) 0.065(4) -0.019(3) -0.006(3) 0.011(3)
C17 0.043(4) 0.022(3) 0.057(4) -0.009(3) -0.007(3) 0.008(3)
C18 0.032(3) 0.023(3) 0.036(3) -0.003(2) -0.006(2) 0.005(2)
C19 0.074(5) 0.027(3) 0.033(3) 0.007(2) -0.004(3) 0.005(3)
C20 0.084(5) 0.026(3) 0.032(3) 0.005(2) 0.008(3) -0.005(3)
C21 0.043(3) 0.033(3) 0.022(3) -0.006(2) 0.009(2) -0.014(3)
C22 0.068(5) 0.040(4) 0.037(3) -0.006(3) 0.018(3) -0.022(3)
C23 0.061(5) 0.066(5) 0.054(4) -0.014(4) 0.024(4) -0.036(4)
C24 0.042(4) 0.068(5) 0.057(5) -0.012(4) 0.014(3) -0.017(4)
C25 0.034(3) 0.047(4) 0.044(4) -0.011(3) 0.012(3) -0.008(3)
C26 0.032(3) 0.036(3) 0.025(3) -0.004(2) 0.006(2) -0.014(2)
C27 0.025(3) 0.028(3) 0.033(3) -0.001(2) 0.004(2) -0.001(2)
C28 0.040(3) 0.037(3) 0.035(3) -0.004(3) -0.003(3) 0.005(3)
C29 0.048(4) 0.050(4) 0.045(4) 0.002(3) -0.013(3) 0.017(3)
C30 0.057(4) 0.040(4) 0.058(4) 0.001(3) -0.007(4) 0.022(3)
C31 0.066(5) 0.034(3) 0.050(4) -0.011(3) -0.001(3) 0.014(3)
C32 0.043(3) 0.033(3) 0.036(3) -0.004(3) -0.003(3) 0.006(3)
C33 0.037(3) 0.020(2) 0.025(3) -0.001(2) 0.002(2) -0.006(2)
C34 0.036(3) 0.027(3) 0.028(3) -0.001(2) 0.000(2) -0.004(2)
C35 0.052(4) 0.032(3) 0.033(3) 0.001(2) -0.007(3) -0.015(3)
C36 0.070(5) 0.036(3) 0.024(3) 0.002(2) -0.006(3) -0.013(3)
C37 0.062(4) 0.036(3) 0.028(3) 0.000(3) 0.007(3) -0.008(3)
C38 0.047(4) 0.033(3) 0.029(3) 0.002(2) 0.004(3) -0.007(3)

loop_
_atom_type_symbol
_atom_type_scat_dispersion_real
_atom_type_scat_dispersion_imag
_atom_type_scat_Cromer_Mann_a1
_atom_type_scat_Cromer_Mann_b1
_atom_type_scat_Cromer_Mann_a2
_atom_type_scat_Cromer_Mann_b2
_atom_type_scat_Cromer_Mann_a3
_atom_type_scat_Cromer_Mann_b3
_atom_type_scat_Cromer_Mann_a4
_atom_type_scat_Cromer_Mann_b4
_atom_type_scat_Cromer_Mann_c
_atom_type_scat_source
C 0.0033 0.0016 2.3100 20.8439 1.0200 10.2075 1.5886 0.5687 0.8650 51.6512 0.2156 'International Tables Vol C 4.2.6.8 and 6.1.1.4'
H 0.0000 0.0000 0.4930 10.5109 0.3229 26.1257 0.1402 3.1424 0.0408 57.7998 0.0030 'International Tables Vol C 4.2.6.8 and 6.1.1.4'
N 0.0061 0.0033 12.2126 0.0057 3.1322 9.8933 2.0125 28.9975 1.1663 0.5826 -11.5290 'International Tables Vol C 4.2.6.8 and 6.1.1.4'
P 0.1023 0.0942 6.4345 1.9067 4.1791 27.1570 1.7800 0.5260 1.4908 68.1645 1.1149 'International Tables Vol C 4.2.6.8 and 6.1.1.4'
I -0.4742 1.8119 20.1472 4.3470 18.9949 0.3814 7.5138 27.7660 2.2735 66.8776 4.0712 'International Tables Vol C 4.2.6.8 and 6.1.1.4'
Pt -1.7033 8.3905 27.0059 1.5129 17.7639 8.8117 15.7131 0.4246 5.7837 38.6103 11.6883 'International Tables Vol C 4.2.6.8 and 6.1.1.4'

loop_
_geom_angle_atom_site_label_1
_geom_angle_site_symmetry_1
_geom_angle_atom_site_label_2
_geom_angle_atom_site_label_3
_geom_angle_site_symmetry_3
_geom_angle
_geom_angle_publ_flag
Pt2 . Pt1 I1 . 137.783(11) yes
Pt2 . Pt1 P1 . 96.01(3) yes
I1 . Pt1 P1 . 94.77(4) yes
Pt2 . Pt1 P2 . 35.20(3) yes
I1 . Pt1 P2 . 172.88(4) yes
P1 . Pt1 P2 . 88.07(5) yes
Pt2 . Pt1 P3 . 91.88(3) yes
I1 . Pt1 P3 . 90.46(3) yes
P1 . Pt1 P3 . 161.57(5) yes
P2 . Pt1 P3 . 88.85(5) yes
P2 5_756 Pt2 Pt1 . 136.62(3) yes
P2 5_756 Pt2 Pt1 5_756 34.05(3) yes
Pt1 . Pt2 Pt1 5_756 105.564(9) yes
P2 5_756 Pt2 I2 . 94.82(3) yes
Pt1 . Pt2 I2 . 127.218(5) yes
Pt1 5_756 Pt2 I2 . 127.218(5) yes
P2 5_756 Pt2 P2 . 170.35(7) yes
Pt1 . Pt2 P2 . 34.05(3) yes
Pt1 5_756 Pt2 P2 . 136.62(3) yes
I2 . Pt2 P2 . 94.82(3) yes
Pt1 . P1 C1 . 118.17(19) yes
Pt1 . P1 C7 . 106.13(19) yes
C1 . P1 C7 . 105.5(3) yes
Pt1 . P1 C13 . 118.5(2) yes
C1 . P1 C13 . 103.6(3) yes
C7 . P1 C13 . 103.3(3) yes
Pt2 . P2 Pt1 . 110.76(6) yes
Pt2 . P2 N1 . 117.33(17) yes
Pt1 . P2 N1 . 111.84(18) yes
Pt2 . P2 N2 . 114.82(18) yes
Pt1 . P2 N2 . 109.84(16) yes
N1 . P2 N2 . 90.8(2) yes
Pt1 . P3 C26 . 117.75(19) yes
Pt1 . P3 C27 . 115.38(18) yes
C26 . P3 C27 . 104.5(3) yes
Pt1 . P3 C33 . 108.62(19) yes
C26 . P3 C33 . 102.8(2) yes
C27 . P3 C33 . 106.6(3) yes
P2 . N1 C18 . 119.3(4) yes
P2 . N1 C19 . 114.5(4) yes
C18 . N1 C19 . 123.9(5) yes
P2 . N2 C20 . 108.3(4) yes
P2 . N2 C21 . 117.1(4) yes
C20 . N2 C21 . 119.2(5) yes
P1 . C1 C2 . 118.4(5) yes
P1 . C1 C6 . 122.8(5) yes
C2 . C1 C6 . 118.8(6) yes
C1 . C2 C3 . 120.1(7) yes
C1 . C2 H21 . 119.8 no
C3 . C2 H21 . 120.1 no
C2 . C3 C4 . 119.6(8) yes
C2 . C3 H31 . 119.7 no
C4 . C3 H31 . 120.7 no
C3 . C4 C5 . 120.7(7) yes
C3 . C4 H41 . 119.2 no
C5 . C4 H41 . 120.2 no
C4 . C5 C6 . 120.8(8) yes
C4 . C5 H51 . 119.7 no
C6 . C5 H51 . 119.5 no
C5 . C6 C1 . 120.1(8) yes
C5 . C6 H61 . 120.2 no
C1 . C6 H61 . 119.7 no
P1 . C7 C8 . 118.0(4) yes
P1 . C7 C12 . 122.9(4) yes
C8 . C7 C12 . 119.0(5) yes
C7 . C8 C9 . 120.8(6) yes
C7 . C8 H81 . 119.6 no
C9 . C8 H81 . 119.6 no
C8 . C9 C10 . 119.9(6) yes
C8 . C9 H91 . 120.3 no
C10 . C9 H91 . 119.8 no
C9 . C10 C11 . 119.7(6) yes
C9 . C10 H101 . 120.4 no
C11 . C10 H101 . 120.0 no
C10 . C11 C12 . 121.0(6) yes
C10 . C11 H111 . 119.5 no
C12 . C11 H111 . 119.5 no
C11 . C12 C7 . 119.7(6) yes
C11 . C12 H121 . 120.2 no
C7 . C12 H121 . 120.2 no
P1 . C13 C14 . 121.3(5) yes
P1 . C13 C18 . 119.0(4) yes
C14 . C13 C18 . 119.4(5) yes
C13 . C14 C15 . 120.7(7) yes
C13 . C14 H141 . 119.9 no
C15 . C14 H141 . 119.4 no
C14 . C15 C16 . 119.8(6) yes
C14 . C15 H151 . 119.4 no
C16 . C15 H151 . 120.9 no
C15 . C16 C17 . 120.3(6) yes
C15 . C16 H161 . 119.8 no
C17 . C16 H161 . 119.9 no
C16 . C17 C18 . 121.5(6) yes
C16 . C17 H171 . 119.3 no
C18 . C17 H171 . 119.2 no
N1 . C18 C13 . 119.7(5) yes
N1 . C18 C17 . 122.0(6) yes
C13 . C18 C17 . 118.3(6) yes
N1 . C19 C20 . 106.1(5) yes
N1 . C19 H191 . 110.0 no
C20 . C19 H191 . 110.5 no
N1 . C19 H192 . 109.7 no
C20 . C19 H192 . 110.5 no
H191 . C19 H192 . 109.9 no
C19 . C20 N2 . 106.2(5) yes
C19 . C20 H201 . 110.0 no
N2 . C20 H201 . 109.8 no
C19 . C20 H202 . 110.8 no
N2 . C20 H202 . 110.3 no
H201 . C20 H202 . 109.7 no
N2 . C21 C22 . 121.5(6) yes
N2 . C21 C26 . 119.8(5) yes
C22 . C21 C26 . 118.7(6) yes
C21 . C22 C23 . 120.9(7) yes
C21 . C22 H221 . 119.3 no
C23 . C22 H221 . 119.9 no
C22 . C23 C24 . 121.2(7) yes
C22 . C23 H231 . 120.3 no
C24 . C23 H231 . 118.6 no
C23 . C24 C25 . 119.5(7) yes
C23 . C24 H241 . 120.5 no
C25 . C24 H241 . 120.1 no
C24 . C25 C26 . 120.7(7) yes
C24 . C25 H251 . 119.5 no
C26 . C25 H251 . 119.8 no
P3 . C26 C21 . 120.1(5) yes
P3 . C26 C25 . 120.5(5) yes
C21 . C26 C25 . 119.1(5) yes
P3 . C27 C28 . 117.5(4) yes
P3 . C27 C32 . 123.3(4) yes
C28 . C27 C32 . 119.1(5) yes
C27 . C28 C29 . 119.9(6) yes
C27 . C28 H281 . 120.0 no
C29 . C28 H281 . 120.2 no
C28 . C29 C30 . 120.5(6) yes
C28 . C29 H291 . 119.3 no
C30 . C29 H291 . 120.2 no
C29 . C30 C31 . 120.2(6) yes
C29 . C30 H301 . 119.7 no
C31 . C30 H301 . 120.1 no
C30 . C31 C32 . 119.9(6) yes
C30 . C31 H311 . 119.7 no
C32 . C31 H311 . 120.4 no
C31 . C32 C27 . 120.4(6) yes
C31 . C32 H321 . 119.9 no
C27 . C32 H321 . 119.7 no
P3 . C33 C34 . 119.8(4) yes
P3 . C33 C38 . 120.7(4) yes
C34 . C33 C38 . 119.6(5) yes
C33 . C34 C35 . 120.0(6) yes
C33 . C34 H341 . 119.7 no
C35 . C34 H341 . 120.3 no
C34 . C35 C36 . 120.2(6) yes
C34 . C35 H351 . 119.9 no
C36 . C35 H351 . 120.0 no
C35 . C36 C37 . 120.3(6) yes
C35 . C36 H361 . 119.8 no
C37 . C36 H361 . 119.9 no
C36 . C37 C38 . 120.2(6) yes
C36 . C37 H371 . 120.1 no
C38 . C37 H371 . 119.7 no
C33 . C38 C37 . 119.7(6) yes
C33 . C38 H381 . 120.2 no
C37 . C38 H381 . 120.1 no

loop_
_geom_bond_atom_site_label_1
_geom_bond_atom_site_label_2
_geom_bond_site_symmetry_2
_geom_bond_distance
_geom_bond_publ_flag
Pt1 Pt2 . 3.7049(3) yes
Pt1 I1 . 2.6932(4) yes
Pt1 P1 . 2.2980(14) yes
Pt1 P2 . 2.2182(13) yes
Pt1 P3 . 2.3018(14) yes
Pt2 P2 5_756 2.2837(13) yes
Pt2 I2 . 2.7025(5) yes
Pt2 P2 . 2.2837(13) yes
P1 C1 . 1.811(6) yes
P1 C7 . 1.827(6) yes
P1 C13 . 1.823(5) yes
P2 N1 . 1.702(5) yes
P2 N2 . 1.732(5) yes
P3 C26 . 1.825(5) yes
P3 C27 . 1.819(6) yes
P3 C33 . 1.829(5) yes
N1 C18 . 1.411(8) yes
N1 C19 . 1.455(8) yes
N2 C20 . 1.475(8) yes
N2 C21 . 1.399(8) yes
C1 C2 . 1.384(9) yes
C1 C6 . 1.379(9) yes
C2 C3 . 1.397(9) yes
C2 H21 . 0.924 no
C3 C4 . 1.367(12) yes
C3 H31 . 0.931 no
C4 C5 . 1.340(13) yes
C4 H41 . 0.931 no
C5 C6 . 1.389(11) yes
C5 H51 . 0.930 no
C6 H61 . 0.930 no
C7 C8 . 1.396(8) yes
C7 C12 . 1.387(8) yes
C8 C9 . 1.380(8) yes
C8 H81 . 0.932 no
C9 C10 . 1.387(9) yes
C9 H91 . 0.932 no
C10 C11 . 1.371(10) yes
C10 H101 . 0.927 no
C11 C12 . 1.393(9) yes
C11 H111 . 0.922 no
C12 H121 . 0.929 no
C13 C14 . 1.387(9) yes
C13 C18 . 1.411(8) yes
C14 C15 . 1.384(9) yes
C14 H141 . 0.924 no
C15 C16 . 1.376(10) yes
C15 H151 . 0.926 no
C16 C17 . 1.366(10) yes
C16 H161 . 0.936 no
C17 C18 . 1.392(8) yes
C17 H171 . 0.931 no
C19 C20 . 1.493(11) yes
C19 H191 . 0.973 no
C19 H192 . 0.970 no
C20 H201 . 0.967 no
C20 H202 . 0.966 no
C21 C22 . 1.403(8) yes
C21 C26 . 1.408(8) yes
C22 C23 . 1.363(11) yes
C22 H221 . 0.930 no
C23 C24 . 1.362(12) yes
C23 H231 . 0.932 no
C24 C25 . 1.400(9) yes
C24 H241 . 0.933 no
C25 C26 . 1.390(9) yes
C25 H251 . 0.929 no
C27 C28 . 1.402(8) yes
C27 C32 . 1.379(8) yes
C28 C29 . 1.373(9) yes
C28 H281 . 0.929 no
C29 C30 . 1.383(10) yes
C29 H291 . 0.929 no
C30 C31 . 1.366(10) yes
C30 H301 . 0.935 no
C31 C32 . 1.393(9) yes
C31 H311 . 0.930 no
C32 H321 . 0.924 no
C33 C34 . 1.382(8) yes
C33 C38 . 1.400(8) yes
C34 C35 . 1.395(8) yes
C34 H341 . 0.934 no
C35 C36 . 1.373(10) yes
C35 H351 . 0.928 no
C36 C37 . 1.377(10) yes
C36 H361 . 0.924 no
C37 C38 . 1.389(8) yes
C37 H371 . 0.925 no
C38 H381 . 0.932 no

loop_
_platon_squeeze_void_nr
_platon_squeeze_void_average_x
_platon_squeeze_void_average_y
_platon_squeeze_void_average_z
_platon_squeeze_void_volume
_platon_squeeze_void_count_electrons
_platon_squeeze_void_content
1 -0.015 0.069 0.199 1673 371 ' '
